data_7161234
loop_
_publ_author_name
'Wang, Junying'
'Nolan, Steven P.'
'Voloshkin, Vladislav'
'Cavallo, Luigi'
'Dutta, Sayan'
'zhao, yuan'
'Ruggiero, Tommaso'
'Van Hecke, Kristof'
'Maity, Bholanath'

_publ_section_title
;
 Synthesis of polymethylene-linked bis(cyclobutane-fused chromanones)
 mediated by gold-photocatalysis
;
_journal_name_full 'Organic &amp; Biomolecular Chemistry'
_journal_paper_doi 10.1039/D6OB00903D
_journal_year 2026
_chemical_formula_moiety 'C24 H22 O4, 0.167[C6H14]'
_chemical_formula_sum 'C25 H24.33 O4'
_chemical_formula_weight 388.77
_space_group_crystal_system trigonal
_space_group_IT_number 148
_space_group_name_Hall '-R 3'
_space_group_name_H-M_alt 'R -3 :H'
_atom_sites_solution_hydrogens geom
_atom_sites_solution_primary dual
_audit_block_doi 10.5517/ccdc.csd.cc2nd2dk
_audit_creation_date 2025-05-23
_audit_creation_method
;
Olex2 1.5
(compiled 2025.04.05 svn.rf049d14d for OlexSys, GUI svn.r7224)
;
_audit_update_record
;
2025-05-27 deposited with the CCDC.	2026-06-25 downloaded from the CCDC.
;
_cell_angle_alpha 90
_cell_angle_beta 90
_cell_angle_gamma 120
_cell_formula_units_Z 18
_cell_length_a 27.3885(9)
_cell_length_b 27.3885(9)
_cell_length_c 13.8538(4)
_cell_measurement_reflns_used 6642
_cell_measurement_temperature 100(2)
_cell_measurement_theta_max 73.6830
_cell_measurement_theta_min 3.1950
_cell_volume 8999.9(5)
_computing_cell_refinement 'CrysAlisPro 1.171.42.49 (Rigaku OD, 2022)'
_computing_data_collection 'CrysAlisPro 1.171.42.49 (Rigaku OD, 2022)'
_computing_data_reduction 'CrysAlisPro 1.171.42.49 (Rigaku OD, 2022)'
_computing_molecular_graphics 'Olex2 1.5 (Dolomanov et al., 2009)'
_computing_publication_material 'Olex2 1.5 (Dolomanov et al., 2009)'
_computing_structure_refinement 'SHELXL 2019/3 (Sheldrick, 2015)'
_computing_structure_solution 'SHELXT 2018/2 (Sheldrick, 2018)'
_diffrn_ambient_temperature 100(2)
_diffrn_detector_area_resol_mean 10.4839
_diffrn_detector_type Atlas
_diffrn_measured_fraction_theta_full 1.000
_diffrn_measured_fraction_theta_max 0.984
_diffrn_measurement_details
;
List of Runs (angles in degrees, time in seconds):

  # Type    Start    End  Width  t~exp~   \w     \q     \k     \f   Frames
#--------------------------------------------------------------------------
  1  \w   -122.00  -1.00   1.00    2.00    --  -41.55 -19.00 120.00  121
  2  \w     27.00  96.00   1.00    2.00    --   41.55-125.00 -90.00   69
  3  \w     97.00 177.00   1.00    3.18    --  106.01 125.00-150.00   80
  4  \w     78.00 178.00   1.00    3.18    --  106.01  30.00   0.00  100
  5  \w     35.00 112.00   1.00    3.18    --  106.01-125.00 -30.00   77
  6  \w     35.00 112.00   1.00    3.18    --  106.01-125.00-120.00   77
  7  \w   -116.00 -17.00   1.00    2.00    --  -41.55 -38.00  30.00   99
  8  \w     13.00 114.00   1.00    2.00    --   41.55  57.00 -60.00  101
  9  \w    103.00 178.00   1.00    3.18    --  106.01  77.00 120.00   75
 10  \w     78.00 166.00   1.00    3.18    --  106.01  30.00  90.00   88
 11  \w     53.00 178.00   1.00    3.18    --  106.01  15.00 -90.00  125
;
_diffrn_measurement_device 'four-circle diffractometer'
_diffrn_measurement_device_type 'SuperNova, Dual, Cu at home/near, Atlas'
_diffrn_measurement_method '\w scans'
_diffrn_radiation_type CuK\a
_diffrn_radiation_wavelength 1.54184
_diffrn_reflns_av_R_equivalents 0.0591
_diffrn_reflns_av_unetI/netI 0.0399
_diffrn_reflns_Laue_measured_fraction_full 1.000
_diffrn_reflns_Laue_measured_fraction_max 0.984
_diffrn_reflns_limit_h_max 34
_diffrn_reflns_limit_h_min -33
_diffrn_reflns_limit_k_max 33
_diffrn_reflns_limit_k_min -33
_diffrn_reflns_limit_l_max 15
_diffrn_reflns_limit_l_min -16
_diffrn_reflns_number 18927
_diffrn_reflns_point_group_measured_fraction_full 1.000
_diffrn_reflns_point_group_measured_fraction_max 0.984
_diffrn_reflns_theta_full 67.684
_diffrn_reflns_theta_max 74.103
_diffrn_reflns_theta_min 3.227
_exptl_absorpt_coefficient_mu 0.696
_exptl_absorpt_correction_T_max 1.000
_exptl_absorpt_correction_T_min 0.394
_exptl_absorpt_correction_type gaussian
_exptl_absorpt_process_details
;
CrysAlisPro 1.171.42.49 (Rigaku Oxford Diffraction, 2022)
Numerical absorption correction based on gaussian integration over
a multifaceted crystal model
Empirical absorption correction using spherical harmonics,
implemented in SCALE3 ABSPACK scaling algorithm.
;
_exptl_crystal_colour 'clear light white'
_exptl_crystal_colour_lustre clear
_exptl_crystal_colour_modifier light
_exptl_crystal_colour_primary white
_exptl_crystal_density_diffrn 1.291
_exptl_crystal_description block
_exptl_crystal_F_000 3714
_exptl_crystal_preparation synthesis
_exptl_crystal_recrystallization_method synthesis
_exptl_crystal_size_max 0.52
_exptl_crystal_size_mid 0.23
_exptl_crystal_size_min 0.16
_refine_diff_density_max 0.425
_refine_diff_density_min -0.215
_refine_diff_density_rms 0.043
_refine_ls_extinction_method none
_refine_ls_goodness_of_fit_ref 1.025
_refine_ls_hydrogen_treatment constr
_refine_ls_matrix_type full
_refine_ls_number_parameters 253
_refine_ls_number_reflns 4012
_refine_ls_number_restraints 0
_refine_ls_restrained_S_all 1.025
_refine_ls_R_factor_all 0.0677
_refine_ls_R_factor_gt 0.0538
_refine_ls_shift/su_max 0.000
_refine_ls_shift/su_mean 0.000
_refine_ls_structure_factor_coef Fsqd
_refine_ls_weighting_details 'w=1/[\s^2^(Fo^2^)+(0.0503P)^2^+13.6473P] where P=(Fo^2^+2Fc^2^)/3'
_refine_ls_weighting_scheme calc
_refine_ls_wR_factor_gt 0.1265
_refine_ls_wR_factor_ref 0.1363
_reflns_Friedel_coverage 0.000
_reflns_number_gt 3173
_reflns_number_total 4012
_reflns_threshold_expression 'I > 2\s(I)'
_cod_data_source_file d6ob00903d2.cif
_cod_data_source_block jy138_cu
_cod_original_cell_volume 8999.9(6)
_cod_original_sg_symbol_H-M 'R -3'
_cod_database_code 7161234
_shelx_shelxl_version_number 2019/3
_chemical_oxdiff_formula 'C24 H22 O4'
_shelx_space_group_comment
;
The symmetry employed for this shelxl refinement is uniquely defined
by the following loop, which should always be used as a source of
symmetry information in preference to the above space-group names.
They are only intended as comments.
;
_cell_oxdiff_angle_alpha 90.098(3)
_cell_oxdiff_angle_beta 89.822(3)
_cell_oxdiff_angle_gamma 119.889(4)
_cell_oxdiff_length_a 27.4070(11)
_cell_oxdiff_length_b 27.3460(11)
_cell_oxdiff_length_c 13.8506(4)
_cell_oxdiff_measurement_reflns_used 6642
_cell_oxdiff_volume 8999.9(6)
_shelx_estimated_absorpt_t_max 0.897
_shelx_estimated_absorpt_t_min 0.714
_olex2_refinement_description
;
1. Fixed Uiso
 At 1.2 times of:
  All C(H) groups, All C(H,H) groups
2.a Ternary CH refined with riding coordinates:
 C11(H11), C8(H8), C9(H9), C31(H31), C28(H28), C29(H29)
2.b Secondary CH2 refined with riding coordinates:
 C10(H10A,H10B), C12(H12A,H12B), C30(H30A,H30B), C32(H32A,H32B)
2.c Aromatic/amide H refined with riding coordinates:
 C6(H6), C5(H5), C4(H4), C3(H3), C26(H26), C25(H25), C24(H24), C23(H23)
;
_smtbx_masks_void_probe_radius 1.2
_smtbx_masks_void_truncation_radius 1.2
_olex2_exptl_crystal_mounting_method 'mounted on a LithoLoop'
_olex2_submission_special_instructions 'No special instructions were received'
_oxdiff_exptl_absorpt_empirical_details
;
Empirical correction (ABSPACK) includes:
- Absorption correction using spherical harmonics
- Frame scaling
- B-factor correction
;
_oxdiff_exptl_absorpt_empirical_full_max 1.538
_oxdiff_exptl_absorpt_empirical_full_min 0.695

loop_
_space_group_symop_operation_xyz
'x, y, z'
'-y, x-y, z'
'-x+y, -x, z'
'x+2/3, y+1/3, z+1/3'
'-y+2/3, x-y+1/3, z+1/3'
'-x+y+2/3, -x+1/3, z+1/3'
'x+1/3, y+2/3, z+2/3'
'-y+1/3, x-y+2/3, z+2/3'
'-x+y+1/3, -x+2/3, z+2/3'
'-x, -y, -z'
'y, -x+y, -z'
'x-y, x, -z'
'-x+2/3, -y+1/3, -z+1/3'
'y+2/3, -x+y+1/3, -z+1/3'
'x-y+2/3, x+1/3, -z+1/3'
'-x+1/3, -y+2/3, -z+2/3'
'y+1/3, -x+y+2/3, -z+2/3'
'x-y+1/3, x+2/3, -z+2/3'

loop_
_atom_site_label
_atom_site_type_symbol
_atom_site_fract_x
_atom_site_fract_y
_atom_site_fract_z
_atom_site_U_iso_or_equiv
_atom_site_adp_type
_atom_site_occupancy
_atom_site_site_symmetry_order
_atom_site_calc_flag
_atom_site_refinement_flags_posn
_atom_site_refinement_flags_adp
_atom_site_refinement_flags_occupancy
_atom_site_disorder_assembly
_atom_site_disorder_group
O1 O 0.34070(6) 0.43590(7) 0.77573(10) 0.0423(4) Uani 1 1 d . . . . .
O2 O 0.38370(7) 0.39358(7) 0.83475(10) 0.0466(4) Uani 1 1 d . . . . .
C1 C 0.36776(9) 0.40600(9) 0.76309(14) 0.0373(5) Uani 1 1 d . . . . .
C11 C 0.37458(9) 0.38924(8) 0.66292(14) 0.0343(4) Uani 1 1 d . . . . .
H11 H 0.350891 0.347876 0.650286 0.041 Uiso 1 1 calc R U . . .
C8 C 0.37095(8) 0.42621(8) 0.58234(13) 0.0323(4) Uani 1 1 d . . . . .
H8 H 0.359318 0.404920 0.520071 0.039 Uiso 1 1 calc R U . . .
C7 C 0.33473(8) 0.45106(9) 0.60367(14) 0.0338(4) Uani 1 1 d . . . . .
C6 C 0.31315(9) 0.47123(10) 0.53319(16) 0.0425(5) Uani 1 1 d . . . . .
H6 H 0.321571 0.469438 0.467214 0.051 Uiso 1 1 calc R U . . .
C5 C 0.27943(10) 0.49398(11) 0.55785(18) 0.0486(6) Uani 1 1 d . . . . .
H5 H 0.265738 0.508376 0.508969 0.058 Uiso 1 1 calc R U . . .
C4 C 0.26576(10) 0.49568(11) 0.65370(19) 0.0498(6) Uani 1 1 d . . . . .
H4 H 0.242197 0.510647 0.670372 0.060 Uiso 1 1 calc R U . . .
C3 C 0.28638(9) 0.47563(10) 0.72477(17) 0.0454(5) Uani 1 1 d . . . . .
H3 H 0.277209 0.476624 0.790601 0.055 Uiso 1 1 calc R U . . .
C2 C 0.32067(8) 0.45402(9) 0.69881(14) 0.0359(4) Uani 1 1 d . . . . .
C9 C 0.43647(8) 0.46349(8) 0.58747(13) 0.0303(4) Uani 1 1 d . . . . .
H9 H 0.447517 0.495169 0.634149 0.036 Uiso 1 1 calc R U . . .
C10 C 0.43723(9) 0.41332(8) 0.63762(14) 0.0340(4) Uani 1 1 d . . . . .
H10A H 0.444348 0.389287 0.593106 0.041 Uiso 1 1 calc R U . . .
H10B H 0.462336 0.424252 0.694616 0.041 Uiso 1 1 calc R U . . .
C12 C 0.46823(8) 0.48551(9) 0.49324(13) 0.0331(4) Uani 1 1 d . . . . .
H12A H 0.458387 0.512554 0.464459 0.040 Uiso 1 1 calc R U . . .
H12B H 0.456236 0.453699 0.447624 0.040 Uiso 1 1 calc R U . . .
O21 O 0.67800(6) 0.53813(6) 0.75460(10) 0.0366(3) Uani 1 1 d . . . . .
O22 O 0.66223(6) 0.59189(6) 0.65772(10) 0.0414(4) Uani 1 1 d . . . . .
C21 C 0.65234(9) 0.56894(9) 0.73487(14) 0.0365(5) Uani 1 1 d . . . . .
C31 C 0.61136(9) 0.56912(10) 0.80601(15) 0.0391(5) Uani 1 1 d . . . . .
H31 H 0.615219 0.607313 0.811097 0.047 Uiso 1 1 calc R U . . .
C28 C 0.60598(9) 0.54255(8) 0.90698(14) 0.0342(4) Uani 1 1 d . . . . .
H28 H 0.611791 0.569443 0.960486 0.041 Uiso 1 1 calc R U . . .
C27 C 0.64115(8) 0.51520(9) 0.91909(14) 0.0346(4) Uani 1 1 d . . . . .
C26 C 0.64162(9) 0.48953(10) 1.00597(15) 0.0405(5) Uani 1 1 d . . . . .
H26 H 0.619813 0.490225 1.058721 0.049 Uiso 1 1 calc R U . . .
C25 C 0.67301(10) 0.46324(11) 1.01691(17) 0.0480(6) Uani 1 1 d . . . . .
H25 H 0.673119 0.446471 1.076870 0.058 Uiso 1 1 calc R U . . .
C24 C 0.70466(10) 0.46138(11) 0.93939(18) 0.0503(6) Uani 1 1 d . . . . .
H24 H 0.725851 0.442731 0.946090 0.060 Uiso 1 1 calc R U . . .
C23 C 0.70506(9) 0.48670(9) 0.85306(17) 0.0420(5) Uani 1 1 d . . . . .
H23 H 0.726679 0.485935 0.800066 0.050 Uiso 1 1 calc R U . . .
C22 C 0.67362(8) 0.51314(8) 0.84478(14) 0.0327(4) Uani 1 1 d . . . . .
C29 C 0.54204(9) 0.50061(9) 0.88677(15) 0.0389(5) Uani 1 1 d . . . . .
H29 H 0.533004 0.460436 0.888325 0.047 Uiso 1 1 calc R U . . .
C30 C 0.55008(10) 0.52359(13) 0.78236(16) 0.0609(8) Uani 1 1 d . . . . .
H30A H 0.547249 0.496285 0.732734 0.073 Uiso 1 1 calc R U . . .
H30B H 0.525422 0.539241 0.766058 0.073 Uiso 1 1 calc R U . . .
C32 C 0.50126(9) 0.50999(9) 0.94819(14) 0.0368(5) Uani 1 1 d . . . . .
H32A H 0.463133 0.489321 0.919285 0.044 Uiso 1 1 calc R U . . .
H32B H 0.513335 0.550625 0.948420 0.044 Uiso 1 1 calc R U . . .

loop_
_atom_site_aniso_label
_atom_site_aniso_U_11
_atom_site_aniso_U_22
_atom_site_aniso_U_33
_atom_site_aniso_U_23
_atom_site_aniso_U_13
_atom_site_aniso_U_12
O1 0.0471(9) 0.0528(9) 0.0275(7) 0.0043(6) 0.0064(6) 0.0253(8)
O2 0.0502(9) 0.0546(10) 0.0291(8) 0.0095(7) 0.0001(6) 0.0218(8)
C1 0.0328(10) 0.0372(11) 0.0307(10) 0.0058(8) 0.0013(8) 0.0091(9)
C11 0.0353(10) 0.0305(10) 0.0310(10) 0.0005(8) -0.0045(8) 0.0118(8)
C8 0.0342(10) 0.0346(10) 0.0248(9) -0.0014(7) -0.0027(7) 0.0147(8)
C7 0.0278(9) 0.0370(10) 0.0323(10) -0.0001(8) -0.0007(8) 0.0130(8)
C6 0.0430(12) 0.0526(13) 0.0361(11) -0.0028(9) -0.0063(9) 0.0270(11)
C5 0.0425(12) 0.0533(14) 0.0549(14) -0.0041(11) -0.0116(11) 0.0277(11)
C4 0.0346(11) 0.0518(14) 0.0653(16) -0.0077(12) 0.0000(10) 0.0232(11)
C3 0.0356(11) 0.0510(13) 0.0458(12) -0.0012(10) 0.0099(9) 0.0187(10)
C2 0.0276(10) 0.0372(11) 0.0352(10) 0.0011(8) 0.0028(8) 0.0104(8)
C9 0.0319(10) 0.0326(10) 0.0258(9) 0.0011(7) -0.0017(7) 0.0157(8)
C10 0.0403(11) 0.0349(10) 0.0291(9) 0.0022(8) -0.0015(8) 0.0204(9)
C12 0.0359(11) 0.0376(10) 0.0274(9) 0.0041(8) 0.0018(8) 0.0196(9)
O21 0.0380(8) 0.0393(8) 0.0302(7) 0.0014(6) 0.0073(6) 0.0177(6)
O22 0.0469(9) 0.0470(9) 0.0260(7) 0.0002(6) 0.0023(6) 0.0203(7)
C21 0.0362(11) 0.0382(11) 0.0288(10) -0.0014(8) -0.0010(8) 0.0138(9)
C31 0.0383(11) 0.0430(12) 0.0339(10) 0.0005(9) 0.0020(9) 0.0188(10)
C28 0.0366(10) 0.0322(10) 0.0281(9) -0.0040(8) 0.0014(8) 0.0129(9)
C27 0.0328(10) 0.0361(10) 0.0309(10) -0.0016(8) -0.0008(8) 0.0143(9)
C26 0.0434(12) 0.0466(12) 0.0311(10) 0.0020(9) 0.0026(9) 0.0223(10)
C25 0.0481(13) 0.0549(14) 0.0405(12) 0.0090(10) -0.0007(10) 0.0253(12)
C24 0.0416(12) 0.0567(14) 0.0578(15) 0.0137(12) 0.0065(11) 0.0284(11)
C23 0.0345(11) 0.0445(12) 0.0470(12) 0.0053(10) 0.0085(9) 0.0198(10)
C22 0.0272(9) 0.0309(10) 0.0320(10) -0.0008(8) 0.0003(7) 0.0084(8)
C29 0.0348(11) 0.0387(11) 0.0358(11) -0.0068(9) 0.0025(8) 0.0129(9)
C30 0.0393(13) 0.094(2) 0.0314(12) -0.0042(12) -0.0004(10) 0.0199(14)
C32 0.0340(10) 0.0421(11) 0.0354(11) 0.0021(9) 0.0042(8) 0.0198(9)

loop_
_atom_type_symbol
_atom_type_description
_atom_type_scat_dispersion_real
_atom_type_scat_dispersion_imag
_atom_type_scat_source
C C 0.0181 0.0091 'International Tables Vol C Tables 4.2.6.8 and 6.1.1.4'
H H 0.0000 0.0000 'International Tables Vol C Tables 4.2.6.8 and 6.1.1.4'
O O 0.0492 0.0322 'International Tables Vol C Tables 4.2.6.8 and 6.1.1.4'

loop_
_exptl_crystal_face_index_h
_exptl_crystal_face_index_k
_exptl_crystal_face_index_l
_exptl_crystal_face_perp_dist
9 -18 1 0.0891
-9 18 -1 0.0891
7 1 8 0.1829
-7 -1 -8 0.1829
-12 -5 0 0.0785
12 5 0 0.0785

loop_
_geom_angle_atom_site_label_1
_geom_angle_atom_site_label_2
_geom_angle_atom_site_label_3
_geom_angle
_geom_angle_site_symmetry_1
_geom_angle_site_symmetry_3
_geom_angle_publ_flag
C1 O1 C2 122.88(16) . . ?
O1 C1 C11 119.37(17) . . ?
O2 C1 O1 116.63(19) . . ?
O2 C1 C11 124.0(2) . . ?
C1 C11 H11 113.5 . . ?
C1 C11 C8 114.14(17) . . ?
C1 C11 C10 111.20(16) . . ?
C8 C11 H11 113.5 . . ?
C10 C11 H11 113.5 . . ?
C10 C11 C8 88.73(15) . . ?
C11 C8 H8 110.3 . . ?
C11 C8 C9 88.05(14) . . ?
C7 C8 C11 115.68(16) . . ?
C7 C8 H8 110.3 . . ?
C7 C8 C9 120.25(17) . . ?
C9 C8 H8 110.3 . . ?
C6 C7 C8 123.76(18) . . ?
C2 C7 C8 118.95(18) . . ?
C2 C7 C6 117.3(2) . . ?
C7 C6 H6 119.5 . . ?
C5 C6 C7 121.0(2) . . ?
C5 C6 H6 119.5 . . ?
C6 C5 H5 120.0 . . ?
C4 C5 C6 120.1(2) . . ?
C4 C5 H5 120.0 . . ?
C5 C4 H4 120.0 . . ?
C3 C4 C5 120.0(2) . . ?
C3 C4 H4 120.0 . . ?
C4 C3 H3 120.5 . . ?
C4 C3 C2 119.0(2) . . ?
C2 C3 H3 120.5 . . ?
C7 C2 O1 122.29(19) . . ?
C3 C2 O1 115.08(18) . . ?
C3 C2 C7 122.6(2) . . ?
C8 C9 H9 110.3 . . ?
C10 C9 C8 87.77(14) . . ?
C10 C9 H9 110.3 . . ?
C12 C9 C8 117.66(16) . . ?
C12 C9 H9 110.3 . . ?
C12 C9 C10 118.65(17) . . ?
C11 C10 C9 88.62(15) . . ?
C11 C10 H10A 113.9 . . ?
C11 C10 H10B 113.9 . . ?
C9 C10 H10A 113.9 . . ?
C9 C10 H10B 113.9 . . ?
H10A C10 H10B 111.1 . . ?
C9 C12 C12 112.38(19) . 10_666 ?
C9 C12 H12A 109.1 . . ?
C9 C12 H12B 109.1 . . ?
C12 C12 H12A 109.1 10_666 . ?
C12 C12 H12B 109.1 10_666 . ?
H12A C12 H12B 107.9 . . ?
C21 O21 C22 122.30(15) . . ?
O21 C21 C31 119.20(17) . . ?
O22 C21 O21 116.73(19) . . ?
O22 C21 C31 123.9(2) . . ?
C21 C31 H31 111.3 . . ?
C21 C31 C28 119.26(19) . . ?
C21 C31 C30 111.84(18) . . ?
C28 C31 H31 111.3 . . ?
C30 C31 H31 111.3 . . ?
C30 C31 C28 90.15(16) . . ?
C31 C28 H28 112.4 . . ?
C31 C28 C29 89.54(15) . . ?
C27 C28 C31 113.73(17) . . ?
C27 C28 H28 112.4 . . ?
C27 C28 C29 114.61(17) . . ?
C29 C28 H28 112.4 . . ?
C26 C27 C28 121.25(18) . . ?
C22 C27 C28 121.75(18) . . ?
C22 C27 C26 117.0(2) . . ?
C27 C26 H26 119.2 . . ?
C25 C26 C27 121.5(2) . . ?
C25 C26 H26 119.2 . . ?
C26 C25 H25 120.2 . . ?
C26 C25 C24 119.7(2) . . ?
C24 C25 H25 120.2 . . ?
C25 C24 H24 120.1 . . ?
C23 C24 C25 119.8(2) . . ?
C23 C24 H24 120.1 . . ?
C24 C23 H23 120.5 . . ?
C22 C23 C24 119.1(2) . . ?
C22 C23 H23 120.5 . . ?
C27 C22 O21 123.03(18) . . ?
C23 C22 O21 114.03(17) . . ?
C23 C22 C27 122.94(19) . . ?
C28 C29 H29 112.0 . . ?
C30 C29 C28 89.39(16) . . ?
C30 C29 H29 112.0 . . ?
C32 C29 C28 114.92(17) . . ?
C32 C29 H29 112.0 . . ?
C32 C29 C30 114.8(2) . . ?
C31 C30 C29 90.36(17) . . ?
C31 C30 H30A 113.6 . . ?
C31 C30 H30B 113.6 . . ?
C29 C30 H30A 113.6 . . ?
C29 C30 H30B 113.6 . . ?
H30A C30 H30B 110.9 . . ?
C29 C32 C32 111.7(2) . 10_667 ?
C29 C32 H32A 109.3 . . ?
C29 C32 H32B 109.3 . . ?
C32 C32 H32A 109.3 10_667 . ?
C32 C32 H32B 109.3 10_667 . ?
H32A C32 H32B 107.9 . . ?

loop_
_geom_bond_atom_site_label_1
_geom_bond_atom_site_label_2
_geom_bond_distance
_geom_bond_site_symmetry_2
_geom_bond_publ_flag
O1 C1 1.363(3) . ?
O1 C2 1.398(2) . ?
O2 C1 1.200(2) . ?
C1 C11 1.502(3) . ?
C11 H11 1.0000 . ?
C11 C8 1.544(3) . ?
C11 C10 1.539(3) . ?
C8 H8 1.0000 . ?
C8 C7 1.486(3) . ?
C8 C9 1.561(3) . ?
C7 C6 1.391(3) . ?
C7 C2 1.387(3) . ?
C6 H6 0.9500 . ?
C6 C5 1.390(3) . ?
C5 H5 0.9500 . ?
C5 C4 1.387(4) . ?
C4 H4 0.9500 . ?
C4 C3 1.379(4) . ?
C3 H3 0.9500 . ?
C3 C2 1.385(3) . ?
C9 H9 1.0000 . ?
C9 C10 1.549(3) . ?
C9 C12 1.516(3) . ?
C10 H10A 0.9900 . ?
C10 H10B 0.9900 . ?
C12 C12 1.521(4) 10_666 ?
C12 H12A 0.9900 . ?
C12 H12B 0.9900 . ?
O21 C21 1.369(3) . ?
O21 C22 1.401(2) . ?
O22 C21 1.200(2) . ?
C21 C31 1.495(3) . ?
C31 H31 1.0000 . ?
C31 C28 1.550(3) . ?
C31 C30 1.545(3) . ?
C28 H28 1.0000 . ?
C28 C27 1.496(3) . ?
C28 C29 1.566(3) . ?
C27 C26 1.397(3) . ?
C27 C22 1.380(3) . ?
C26 H26 0.9500 . ?
C26 C25 1.378(3) . ?
C25 H25 0.9500 . ?
C25 C24 1.397(3) . ?
C24 H24 0.9500 . ?
C24 C23 1.380(3) . ?
C23 H23 0.9500 . ?
C23 C22 1.379(3) . ?
C29 H29 1.0000 . ?
C29 C30 1.549(3) . ?
C29 C32 1.525(3) . ?
C30 H30A 0.9900 . ?
C30 H30B 0.9900 . ?
C32 C32 1.525(4) 10_667 ?
C32 H32A 0.9900 . ?
C32 H32B 0.9900 . ?

loop_
_geom_torsion_atom_site_label_1
_geom_torsion_atom_site_label_2
_geom_torsion_atom_site_label_3
_geom_torsion_atom_site_label_4
_geom_torsion
_geom_torsion_site_symmetry_1
_geom_torsion_site_symmetry_2
_geom_torsion_site_symmetry_3
_geom_torsion_site_symmetry_4
_geom_torsion_publ_flag
O1 C1 C11 C8 22.5(3) . . . . ?
O1 C1 C11 C10 121.03(19) . . . . ?
O2 C1 C11 C8 -159.2(2) . . . . ?
O2 C1 C11 C10 -60.7(3) . . . . ?
C1 O1 C2 C7 -10.8(3) . . . . ?
C1 O1 C2 C3 169.90(19) . . . . ?
C1 C11 C8 C7 -29.7(2) . . . . ?
C1 C11 C8 C9 93.15(18) . . . . ?
C1 C11 C10 C9 -95.73(18) . . . . ?
C11 C8 C7 C6 -160.70(19) . . . . ?
C11 C8 C7 C2 18.5(3) . . . . ?
C11 C8 C9 C10 19.48(14) . . . . ?
C11 C8 C9 C12 140.90(18) . . . . ?
C8 C11 C10 C9 19.74(14) . . . . ?
C8 C7 C6 C5 179.9(2) . . . . ?
C8 C7 C2 O1 1.9(3) . . . . ?
C8 C7 C2 C3 -178.87(19) . . . . ?
C8 C9 C10 C11 -19.53(14) . . . . ?
C8 C9 C12 C12 -172.4(2) . . . 10_666 ?
C7 C8 C9 C10 138.30(17) . . . . ?
C7 C8 C9 C12 -100.3(2) . . . . ?
C7 C6 C5 C4 -1.5(4) . . . . ?
C6 C7 C2 O1 -178.89(19) . . . . ?
C6 C7 C2 C3 0.4(3) . . . . ?
C6 C5 C4 C3 1.1(4) . . . . ?
C5 C4 C3 C2 0.0(3) . . . . ?
C4 C3 C2 O1 178.55(19) . . . . ?
C4 C3 C2 C7 -0.8(3) . . . . ?
C2 O1 C1 O2 178.93(18) . . . . ?
C2 O1 C1 C11 -2.7(3) . . . . ?
C2 C7 C6 C5 0.7(3) . . . . ?
C9 C8 C7 C6 95.6(2) . . . . ?
C9 C8 C7 C2 -85.2(2) . . . . ?
C10 C11 C8 C7 -142.48(17) . . . . ?
C10 C11 C8 C9 -19.59(14) . . . . ?
C10 C9 C12 C12 -68.8(3) . . . 10_666 ?
C12 C9 C10 C11 -140.06(17) . . . . ?
O21 C21 C31 C28 9.7(3) . . . . ?
O21 C21 C31 C30 -93.5(2) . . . . ?
O22 C21 C31 C28 -174.62(19) . . . . ?
O22 C21 C31 C30 82.2(3) . . . . ?
C21 O21 C22 C27 3.2(3) . . . . ?
C21 O21 C22 C23 -176.26(18) . . . . ?
C21 C31 C28 C27 -4.2(3) . . . . ?
C21 C31 C28 C29 -121.0(2) . . . . ?
C21 C31 C30 C29 127.6(2) . . . . ?
C31 C28 C27 C26 179.53(19) . . . . ?
C31 C28 C27 C22 -1.8(3) . . . . ?
C31 C28 C29 C30 5.67(19) . . . . ?
C31 C28 C29 C32 -111.6(2) . . . . ?
C28 C31 C30 C29 5.75(19) . . . . ?
C28 C27 C26 C25 178.6(2) . . . . ?
C28 C27 C22 O21 2.6(3) . . . . ?
C28 C27 C22 C23 -177.96(19) . . . . ?
C28 C29 C30 C31 -5.68(19) . . . . ?
C28 C29 C32 C32 -74.3(3) . . . 10_667 ?
C27 C28 C29 C30 -110.4(2) . . . . ?
C27 C28 C29 C32 132.36(19) . . . . ?
C27 C26 C25 C24 -0.8(4) . . . . ?
C26 C27 C22 O21 -178.61(18) . . . . ?
C26 C27 C22 C23 0.8(3) . . . . ?
C26 C25 C24 C23 1.1(4) . . . . ?
C25 C24 C23 C22 -0.5(4) . . . . ?
C24 C23 C22 O21 179.0(2) . . . . ?
C24 C23 C22 C27 -0.5(3) . . . . ?
C22 O21 C21 O22 174.71(17) . . . . ?
C22 O21 C21 C31 -9.3(3) . . . . ?
C22 C27 C26 C25 -0.1(3) . . . . ?
C29 C28 C27 C26 -79.4(2) . . . . ?
C29 C28 C27 C22 99.3(2) . . . . ?
C30 C31 C28 C27 111.1(2) . . . . ?
C30 C31 C28 C29 -5.68(18) . . . . ?
C30 C29 C32 C32 -176.0(2) . . . 10_667 ?
C32 C29 C30 C31 111.7(2) . . . . ?

loop_
_exptl_oxdiff_crystal_face_indexfrac_h
_exptl_oxdiff_crystal_face_indexfrac_k
_exptl_oxdiff_crystal_face_indexfrac_l
_exptl_oxdiff_crystal_face_x
_exptl_oxdiff_crystal_face_y
_exptl_oxdiff_crystal_face_z
9.2203 -17.7052 0.6204 0.2273 0.9505 0.2119
-9.2203 17.7052 -0.6204 -0.2273 -0.9505 -0.2119
6.7754 0.7095 7.9745 0.0573 0.2352 -0.9702
-6.7754 -0.7095 -7.9745 -0.0573 -0.2352 0.9702
-12.0373 -5.3280 0.3634 -0.7960 0.3785 0.4724
12.0373 5.3280 -0.3634 0.7960 -0.3785 -0.4724

loop_
_smtbx_masks_void_nr
_smtbx_masks_void_average_x
_smtbx_masks_void_average_y
_smtbx_masks_void_average_z
_smtbx_masks_void_volume
_smtbx_masks_void_count_electrons
_smtbx_masks_void_content
1 0.000 0.000 -0.365 255.0 52.5 '1 hexane'
2 0.333 0.667 -0.099 255.0 52.5 '1 hexane'
3 0.667 0.333 -0.432 255.0 52.5 '1 hexane'
